data_4107114
loop_
_publ_author_name
'Masato Ohashi'
'Ippei Takeda'
'Masashi Ikawa'
'Sensuke Ogoshi'

_publ_contact_author_address
;
 Department of Applied Chemistry,
 Faculty of Engineering, Suita, Osaka 565-0871, Japan
 Center for Atomic and Molecular Technologies, Osaka University, 
 Suita, Osaka 565-0871, Japan
;
_publ_contact_author_email ohashi@chem.eng.osaka-u.ac.jp
_publ_contact_author_fax '+81 6 6879 7394'
_publ_contact_author_name 'Assit. Prof. Masato Ohashi'
_publ_contact_author_phone '+81 6 6879 7393'
_publ_section_title
;
 Nickel-Catalyzed Dehydrogenative [4 + 2] Cycloaddition of 1,3-Dienes with
 Nitriles
;
_journal_name_full 'Journal of the American Chemical Society'
_journal_page_first 18018
_journal_page_last 18021
_journal_paper_doi 10.1021/ja208162w
_journal_volume 133
_journal_year 2011
_chemical_formula_sum 'C50 H55 N3 Ni'
_chemical_formula_weight 756.68
_chemical_name_systematic
; 
 ? 
;
_space_group_IT_number 2
_symmetry_cell_setting triclinic
_symmetry_space_group_name_Hall '-P 1'
_symmetry_space_group_name_H-M 'P -1'
_atom_sites_solution_hydrogens geom
_atom_sites_solution_primary direct
_atom_sites_solution_secondary difmap
_audit_creation_method SHELXL-97
_cell_angle_alpha 95.525(9)
_cell_angle_beta 96.536(9)
_cell_angle_gamma 94.289(10)
_cell_formula_units_Z 2
_cell_length_a 10.039(4)
_cell_length_b 12.481(5)
_cell_length_c 16.806(7)
_cell_measurement_temperature 123(2)
_cell_volume 2074.5(15)
_computing_structure_refinement 'SHELXL-97 (Sheldrick, 1997)'
_computing_structure_solution 'SHELXS-97 (Sheldrick, 1990)'
_diffrn_ambient_temperature 123(2)
_diffrn_measured_fraction_theta_full 0.992
_diffrn_measured_fraction_theta_max 0.992
_diffrn_measurement_device_type 'Rigaku R-AXIS RAPID'
_diffrn_measurement_method \w
_diffrn_radiation_monochromator graphite
_diffrn_radiation_source 'fine-focus sealed tube'
_diffrn_radiation_type MoK\a
_diffrn_radiation_wavelength 0.71075
_diffrn_reflns_av_R_equivalents 0.1323
_diffrn_reflns_av_sigmaI/netI 0.1951
_diffrn_reflns_limit_h_max 10
_diffrn_reflns_limit_h_min -13
_diffrn_reflns_limit_k_max 16
_diffrn_reflns_limit_k_min -16
_diffrn_reflns_limit_l_max 21
_diffrn_reflns_limit_l_min -21
_diffrn_reflns_number 20565
_diffrn_reflns_theta_full 27.48
_diffrn_reflns_theta_max 27.48
_diffrn_reflns_theta_min 3.00
_diffrn_standards_number 0
_exptl_absorpt_coefficient_mu 0.505
_exptl_absorpt_correction_T_max 0.9057
_exptl_absorpt_correction_T_min 0.8235
_exptl_absorpt_correction_type multi-scan
_exptl_absorpt_process_details 'ABSCOR (Rigaku, 1995)'
_exptl_crystal_density_diffrn 1.211
_exptl_crystal_F_000 808
_exptl_crystal_size_max 0.40
_exptl_crystal_size_mid 0.30
_exptl_crystal_size_min 0.20
_refine_diff_density_max 0.642
_refine_diff_density_min -0.674
_refine_diff_density_rms 0.075
_refine_ls_extinction_method none
_refine_ls_goodness_of_fit_ref 1.021
_refine_ls_hydrogen_treatment constr
_refine_ls_matrix_type full
_refine_ls_number_parameters 495
_refine_ls_number_reflns 9418
_refine_ls_number_restraints 0
_refine_ls_restrained_S_all 1.021
_refine_ls_R_factor_all 0.2273
_refine_ls_R_factor_gt 0.0877
_refine_ls_shift/su_max 0.000
_refine_ls_shift/su_mean 0.000
_refine_ls_structure_factor_coef Fsqd
_refine_ls_weighting_details 'calc w=1/[\s^2^(Fo^2^)+(0.0142P)^2^+2.4117P] where P=(Fo^2^+2Fc^2^)/3'
_refine_ls_weighting_scheme calc
_refine_ls_wR_factor_gt 0.1132
_refine_ls_wR_factor_ref 0.1660
_reflns_number_gt 3652
_reflns_number_total 9418
_reflns_threshold_expression >2sigma(I)
_cod_data_source_file ja208162w_si_002_2.cif
_cod_data_source_block 23b
_cod_original_cell_volume 2074.6(14)
_cod_database_code 4107114

loop_
_symmetry_equiv_pos_as_xyz
'x, y, z'
'-x, -y, -z'

loop_
_atom_site_label
_atom_site_type_symbol
_atom_site_fract_x
_atom_site_fract_y
_atom_site_fract_z
_atom_site_U_iso_or_equiv
_atom_site_adp_type
_atom_site_occupancy
_atom_site_symmetry_multiplicity
_atom_site_calc_flag
_atom_site_refinement_flags
Ni1 Ni 0.21997(7) 0.19543(5) 0.22096(4) 0.0482(2) Uani 1 1 d .
N1 N 0.1821(4) 0.3096(3) 0.2941(2) 0.0502(11) Uani 1 1 d .
H1 H 0.2354 0.3340 0.3384 0.060 Uiso 1 1 calc R
N2 N 0.4359(4) 0.0902(3) 0.3018(2) 0.0420(10) Uani 1 1 d .
N3 N 0.5167(4) 0.2111(3) 0.2361(2) 0.0434(10) Uani 1 1 d .
C1 C 0.1837(5) 0.0936(4) 0.1208(3) 0.0573(15) Uani 1 1 d .
H1A H 0.2507 0.0965 0.0820 0.069 Uiso 1 1 calc R
H1B H 0.1440 0.0199 0.1257 0.069 Uiso 1 1 calc R
C2 C 0.0977(6) 0.1779(5) 0.1246(4) 0.0735(18) Uani 1 1 d .
C3 C 0.0213(6) 0.1872(5) 0.1832(4) 0.0761(19) Uani 1 1 d .
C4 C -0.0263(5) 0.2924(4) 0.2155(3) 0.0575(15) Uani 1 1 d .
H4 H -0.1119 0.3153 0.1980 0.069 Uiso 1 1 calc R
C5 C 0.0629(5) 0.3506(4) 0.2710(3) 0.0529(14) Uani 1 1 d .
C6 C 0.1110(6) 0.2729(5) 0.0725(4) 0.0624(16) Uani 1 1 d .
C7 C -0.0355(5) 0.0822(5) 0.2147(4) 0.0621(16) Uani 1 1 d .
C8 C 0.0322(5) 0.4565(4) 0.3088(3) 0.0525(14) Uani 1 1 d .
C9 C 0.0521(6) 0.2543(5) -0.0049(4) 0.0766(18) Uani 1 1 d .
H9 H 0.0010 0.1876 -0.0232 0.092 Uiso 1 1 calc R
C10 C 0.0664(7) 0.3318(7) -0.0568(4) 0.096(2) Uani 1 1 d .
H10 H 0.0281 0.3176 -0.1115 0.116 Uiso 1 1 calc R
C11 C 0.1343(8) 0.4276(7) -0.0301(5) 0.103(3) Uani 1 1 d .
H11 H 0.1393 0.4824 -0.0654 0.124 Uiso 1 1 calc R
C12 C 0.1950(7) 0.4469(5) 0.0454(5) 0.087(2) Uani 1 1 d .
H12 H 0.2470 0.5134 0.0630 0.104 Uiso 1 1 calc R
C13 C 0.1813(6) 0.3704(5) 0.0968(4) 0.0775(18) Uani 1 1 d .
H13 H 0.2218 0.3852 0.1511 0.093 Uiso 1 1 calc R
C14 C -0.0960(6) -0.0064(5) 0.1667(4) 0.0740(18) Uani 1 1 d .
H14 H -0.0954 -0.0095 0.1100 0.089 Uiso 1 1 calc R
C15 C -0.1579(7) -0.0915(5) 0.1988(6) 0.086(2) Uani 1 1 d .
H15 H -0.2027 -0.1518 0.1648 0.103 Uiso 1 1 calc R
C16 C -0.1536(7) -0.0876(6) 0.2808(6) 0.093(3) Uani 1 1 d .
H16 H -0.1938 -0.1462 0.3044 0.111 Uiso 1 1 calc R
C17 C -0.0918(6) 0.0002(6) 0.3280(4) 0.0781(19) Uani 1 1 d .
H17 H -0.0902 0.0029 0.3848 0.094 Uiso 1 1 calc R
C18 C -0.0320(6) 0.0845(5) 0.2960(4) 0.0663(16) Uani 1 1 d .
H18 H 0.0121 0.1448 0.3303 0.080 Uiso 1 1 calc R
C19 C -0.0366(6) 0.5249(4) 0.2632(4) 0.0714(18) Uani 1 1 d .
H19 H -0.0655 0.5031 0.2078 0.086 Uiso 1 1 calc R
C20 C -0.0643(7) 0.6242(5) 0.2963(5) 0.094(2) Uani 1 1 d .
H20 H -0.1110 0.6709 0.2638 0.113 Uiso 1 1 calc R
C21 C -0.0249(7) 0.6560(5) 0.3759(6) 0.084(2) Uani 1 1 d .
H21 H -0.0470 0.7238 0.3991 0.101 Uiso 1 1 calc R
C22 C 0.0459(7) 0.5911(5) 0.4219(4) 0.085(2) Uani 1 1 d .
H22 H 0.0760 0.6142 0.4770 0.102 Uiso 1 1 calc R
C23 C 0.0739(6) 0.4909(4) 0.3881(4) 0.0677(17) Uani 1 1 d .
H23 H 0.1228 0.4453 0.4205 0.081 Uiso 1 1 calc R
C24 C 0.3972(5) 0.1675(3) 0.2529(3) 0.0381(12) Uani 1 1 d .
C25 C 0.5737(5) 0.0856(4) 0.3098(3) 0.0530(14) Uani 1 1 d .
H25 H 0.6228 0.0366 0.3388 0.064 Uiso 1 1 calc R
C26 C 0.6247(5) 0.1614(4) 0.2698(3) 0.0543(14) Uani 1 1 d .
H26 H 0.7171 0.1785 0.2651 0.065 Uiso 1 1 calc R
C27 C 0.3476(5) 0.0261(4) 0.3426(3) 0.0437(12) Uani 1 1 d .
C28 C 0.3141(5) 0.0729(4) 0.4155(3) 0.0532(14) Uani 1 1 d .
C29 C 0.3615(6) 0.1865(4) 0.4499(3) 0.0599(15) Uani 1 1 d .
H29 H 0.3785 0.2286 0.4038 0.072 Uiso 1 1 calc R
C30 C 0.4932(7) 0.1880(5) 0.5026(4) 0.098(2) Uani 1 1 d .
H30A H 0.4794 0.1497 0.5497 0.118 Uiso 1 1 calc R
H30B H 0.5280 0.2629 0.5205 0.118 Uiso 1 1 calc R
H30C H 0.5580 0.1523 0.4721 0.118 Uiso 1 1 calc R
C31 C 0.2605(6) 0.2422(5) 0.4944(4) 0.086(2) Uani 1 1 d .
H31A H 0.2519 0.2099 0.5446 0.103 Uiso 1 1 calc R
H31B H 0.1731 0.2340 0.4608 0.103 Uiso 1 1 calc R
H31C H 0.2905 0.3192 0.5067 0.103 Uiso 1 1 calc R
C32 C 0.2370(6) 0.0074(5) 0.4568(4) 0.0672(17) Uani 1 1 d .
H32 H 0.2115 0.0359 0.5068 0.081 Uiso 1 1 calc R
C33 C 0.1955(6) -0.0978(5) 0.4281(4) 0.0741(18) Uani 1 1 d .
H33 H 0.1428 -0.1413 0.4583 0.089 Uiso 1 1 calc R
C34 C 0.2303(6) -0.1398(4) 0.3562(4) 0.0640(16) Uani 1 1 d .
H34 H 0.1998 -0.2123 0.3362 0.077 Uiso 1 1 calc R
C35 C 0.3080(5) -0.0797(4) 0.3122(3) 0.0490(13) Uani 1 1 d .
C36 C 0.3473(5) -0.1289(4) 0.2339(3) 0.0596(15) Uani 1 1 d .
H36 H 0.3775 -0.0687 0.2030 0.072 Uiso 1 1 calc R
C37 C 0.2303(6) -0.1962(4) 0.1824(4) 0.084(2) Uani 1 1 d .
H37A H 0.1526 -0.1533 0.1765 0.101 Uiso 1 1 calc R
H37B H 0.2066 -0.2608 0.2083 0.101 Uiso 1 1 calc R
H37C H 0.2565 -0.2177 0.1291 0.101 Uiso 1 1 calc R
C38 C 0.4641(6) -0.1972(5) 0.2496(4) 0.085(2) Uani 1 1 d .
H38A H 0.4379 -0.2550 0.2818 0.102 Uiso 1 1 calc R
H38B H 0.5414 -0.1519 0.2790 0.102 Uiso 1 1 calc R
H38C H 0.4885 -0.2290 0.1982 0.102 Uiso 1 1 calc R
C39 C 0.5334(5) 0.3077(4) 0.1955(4) 0.0502(13) Uani 1 1 d .
C40 C 0.5450(5) 0.4061(4) 0.2431(4) 0.0608(16) Uani 1 1 d .
C41 C 0.5391(6) 0.4167(4) 0.3319(4) 0.0691(17) Uani 1 1 d .
H41 H 0.4873 0.3499 0.3440 0.083 Uiso 1 1 calc R
C42 C 0.4652(7) 0.5127(4) 0.3619(4) 0.099(2) Uani 1 1 d .
H42A H 0.3804 0.5141 0.3270 0.119 Uiso 1 1 calc R
H42B H 0.5216 0.5800 0.3609 0.119 Uiso 1 1 calc R
H42C H 0.4463 0.5054 0.4172 0.119 Uiso 1 1 calc R
C43 C 0.6778(7) 0.4209(5) 0.3790(4) 0.092(2) Uani 1 1 d .
H43A H 0.6693 0.4231 0.4366 0.111 Uiso 1 1 calc R
H43B H 0.7318 0.4858 0.3689 0.111 Uiso 1 1 calc R
H43C H 0.7217 0.3565 0.3618 0.111 Uiso 1 1 calc R
C44 C 0.5692(6) 0.4968(5) 0.2044(5) 0.0772(19) Uani 1 1 d .
H44 H 0.5794 0.5659 0.2346 0.093 Uiso 1 1 calc R
C45 C 0.5786(7) 0.4899(5) 0.1250(5) 0.085(2) Uani 1 1 d .
H45 H 0.5932 0.5541 0.0998 0.101 Uiso 1 1 calc R
C46 C 0.5676(6) 0.3923(5) 0.0801(4) 0.0782(19) Uani 1 1 d .
H46 H 0.5763 0.3890 0.0242 0.094 Uiso 1 1 calc R
C47 C 0.5437(5) 0.2973(4) 0.1151(4) 0.0568(15) Uani 1 1 d .
C48 C 0.5340(6) 0.1889(5) 0.0652(3) 0.0676(16) Uani 1 1 d .
H48 H 0.4922 0.1333 0.0961 0.081 Uiso 1 1 calc R
C49 C 0.6743(6) 0.1583(5) 0.0513(4) 0.096(2) Uani 1 1 d .
H49A H 0.7149 0.2095 0.0184 0.115 Uiso 1 1 calc R
H49B H 0.6679 0.0852 0.0232 0.115 Uiso 1 1 calc R
H49C H 0.7304 0.1606 0.1032 0.115 Uiso 1 1 calc R
C50 C 0.4474(7) 0.1880(5) -0.0150(4) 0.093(2) Uani 1 1 d .
H50A H 0.4368 0.1147 -0.0430 0.112 Uiso 1 1 calc R
H50B H 0.4907 0.2375 -0.0480 0.112 Uiso 1 1 calc R
H50C H 0.3588 0.2111 -0.0058 0.112 Uiso 1 1 calc R

loop_
_atom_site_aniso_label
_atom_site_aniso_U_11
_atom_site_aniso_U_22
_atom_site_aniso_U_33
_atom_site_aniso_U_23
_atom_site_aniso_U_13
_atom_site_aniso_U_12
Ni1 0.0382(4) 0.0541(4) 0.0518(5) 0.0060(3) 0.0001(3) 0.0087(3)
N1 0.044(3) 0.068(3) 0.039(3) 0.003(2) -0.003(2) 0.023(2)
N2 0.034(2) 0.048(2) 0.044(3) 0.010(2) -0.001(2) 0.0046(19)
N3 0.037(2) 0.049(2) 0.046(3) 0.010(2) 0.005(2) 0.0034(19)
C1 0.048(3) 0.071(4) 0.051(4) -0.008(3) 0.006(3) 0.006(3)
C2 0.046(4) 0.103(5) 0.065(5) -0.004(4) -0.009(3) 0.009(3)
C3 0.034(3) 0.119(5) 0.071(5) 0.002(4) -0.005(3) 0.006(3)
C4 0.039(3) 0.059(3) 0.074(4) 0.003(3) -0.002(3) 0.020(3)
C5 0.050(4) 0.053(3) 0.059(4) 0.011(3) 0.009(3) 0.013(3)
C6 0.056(4) 0.076(4) 0.057(4) 0.032(3) -0.003(3) -0.001(3)
C7 0.036(3) 0.072(4) 0.077(5) 0.021(4) -0.006(3) -0.007(3)
C8 0.052(4) 0.053(3) 0.054(4) 0.010(3) 0.009(3) 0.007(3)
C9 0.071(5) 0.097(5) 0.059(5) 0.022(4) -0.006(4) -0.004(4)
C10 0.090(6) 0.144(7) 0.050(5) 0.024(5) -0.013(4) -0.001(5)
C11 0.094(6) 0.132(7) 0.087(7) 0.060(5) -0.005(5) -0.012(5)
C12 0.090(6) 0.083(5) 0.089(6) 0.035(4) 0.001(5) -0.007(4)
C13 0.073(5) 0.091(5) 0.065(5) 0.020(4) -0.001(4) -0.017(4)
C14 0.065(4) 0.079(4) 0.079(5) 0.010(4) 0.007(4) 0.012(4)
C15 0.066(5) 0.054(4) 0.137(8) 0.015(5) 0.006(5) 0.003(3)
C16 0.052(5) 0.083(5) 0.154(8) 0.055(6) 0.018(5) 0.016(4)
C17 0.057(4) 0.101(5) 0.085(5) 0.041(4) 0.017(4) 0.012(4)
C18 0.051(4) 0.073(4) 0.076(5) 0.022(4) 0.001(4) 0.009(3)
C19 0.080(5) 0.055(4) 0.081(5) 0.015(3) 0.002(4) 0.018(3)
C20 0.092(6) 0.064(5) 0.130(8) 0.018(5) 0.011(5) 0.024(4)
C21 0.070(5) 0.056(4) 0.128(7) -0.002(5) 0.030(5) 0.006(3)
C22 0.088(5) 0.069(4) 0.093(6) -0.015(4) 0.008(4) 0.009(4)
C23 0.070(4) 0.066(4) 0.067(5) 0.003(3) 0.007(4) 0.018(3)
C24 0.040(3) 0.043(3) 0.035(3) 0.006(2) 0.012(2) 0.009(2)
C25 0.039(3) 0.059(3) 0.065(4) 0.021(3) 0.002(3) 0.015(3)
C26 0.034(3) 0.067(3) 0.065(4) 0.020(3) 0.000(3) 0.012(3)
C27 0.040(3) 0.050(3) 0.041(3) 0.014(3) -0.005(3) 0.003(2)
C28 0.055(4) 0.059(3) 0.049(4) 0.017(3) 0.006(3) 0.013(3)
C29 0.073(4) 0.066(4) 0.044(4) 0.010(3) 0.009(3) 0.018(3)
C30 0.091(6) 0.091(5) 0.101(6) -0.013(4) -0.019(5) 0.011(4)
C31 0.097(5) 0.084(4) 0.079(5) -0.001(4) 0.020(4) 0.025(4)
C32 0.067(4) 0.081(4) 0.059(4) 0.019(3) 0.019(3) 0.013(3)
C33 0.066(4) 0.081(5) 0.082(5) 0.034(4) 0.026(4) -0.005(3)
C34 0.060(4) 0.058(3) 0.072(5) 0.011(3) 0.002(3) -0.006(3)
C35 0.041(3) 0.051(3) 0.055(4) 0.010(3) 0.002(3) 0.000(2)
C36 0.062(4) 0.055(3) 0.060(4) 0.003(3) 0.005(3) 0.001(3)
C37 0.099(5) 0.071(4) 0.073(5) -0.009(3) -0.006(4) -0.011(4)
C38 0.088(5) 0.085(4) 0.087(5) -0.001(4) 0.022(4) 0.027(4)
C39 0.043(3) 0.051(3) 0.057(4) 0.017(3) 0.004(3) 0.002(2)
C40 0.052(4) 0.060(4) 0.070(5) 0.013(3) 0.008(3) -0.005(3)
C41 0.068(4) 0.054(3) 0.083(5) 0.003(3) 0.011(4) -0.006(3)
C42 0.103(6) 0.072(4) 0.121(7) -0.017(4) 0.030(5) 0.002(4)
C43 0.091(6) 0.102(5) 0.077(5) 0.007(4) -0.006(4) -0.006(4)
C44 0.083(5) 0.063(4) 0.088(6) 0.015(4) 0.018(4) 0.000(3)
C45 0.094(5) 0.067(4) 0.099(6) 0.040(4) 0.017(5) 0.003(4)
C46 0.085(5) 0.098(5) 0.057(5) 0.033(4) 0.017(4) 0.002(4)
C47 0.046(3) 0.070(4) 0.056(4) 0.021(3) 0.003(3) 0.005(3)
C48 0.071(4) 0.085(4) 0.046(4) 0.008(3) 0.008(3) 0.000(3)
C49 0.087(5) 0.118(5) 0.086(5) 0.003(4) 0.018(4) 0.030(4)
C50 0.086(5) 0.130(6) 0.062(5) 0.015(4) 0.005(4) -0.004(4)

loop_
_atom_type_symbol
_atom_type_description
_atom_type_scat_dispersion_real
_atom_type_scat_dispersion_imag
_atom_type_scat_source
C C 0.0033 0.0016 'International Tables Vol C Tables 4.2.6.8 and 6.1.1.4'
H H 0.0000 0.0000 'International Tables Vol C Tables 4.2.6.8 and 6.1.1.4'
N N 0.0061 0.0033 'International Tables Vol C Tables 4.2.6.8 and 6.1.1.4'
Ni Ni 0.3393 1.1124 'International Tables Vol C Tables 4.2.6.8 and 6.1.1.4'

loop_
_geom_angle_atom_site_label_1
_geom_angle_atom_site_label_2
_geom_angle_atom_site_label_3
_geom_angle
C24 Ni1 N1 106.04(18)
C24 Ni1 C2 137.6(2)
N1 Ni1 C2 112.4(2)
C24 Ni1 C1 98.93(19)
N1 Ni1 C1 154.57(19)
C2 Ni1 C1 42.5(2)
C24 Ni1 C3 166.4(2)
N1 Ni1 C3 84.0(2)
C2 Ni1 C3 39.2(2)
C1 Ni1 C3 72.2(2)
C5 N1 Ni1 112.7(3)
C24 N2 C25 111.2(4)
C24 N2 C27 125.1(4)
C25 N2 C27 123.6(4)
C24 N3 C26 112.8(4)
C24 N3 C39 124.3(4)
C26 N3 C39 122.5(4)
C2 C1 Ni1 65.4(3)
C3 C2 C1 119.6(6)
C3 C2 C6 117.9(6)
C1 C2 C6 121.4(6)
C3 C2 Ni1 75.1(4)
C1 C2 Ni1 72.1(3)
C6 C2 Ni1 113.5(4)
C2 C3 C4 123.8(6)
C2 C3 C7 118.1(6)
C4 C3 C7 117.7(5)
C2 C3 Ni1 65.8(3)
C4 C3 Ni1 106.1(4)
C7 C3 Ni1 103.7(4)
C5 C4 C3 113.8(5)
C4 C5 N1 118.9(4)
C4 C5 C8 120.8(5)
N1 C5 C8 120.3(5)
C9 C6 C13 118.2(6)
C9 C6 C2 116.3(6)
C13 C6 C2 125.5(6)
C18 C7 C14 119.2(6)
C18 C7 C3 116.0(6)
C14 C7 C3 124.6(6)
C23 C8 C19 118.1(5)
C23 C8 C5 122.1(5)
C19 C8 C5 119.8(5)
C6 C9 C10 120.1(6)
C11 C10 C9 119.9(7)
C12 C11 C10 120.9(7)
C11 C12 C13 119.2(7)
C12 C13 C6 121.6(7)
C7 C14 C15 121.2(7)
C16 C15 C14 118.7(7)
C17 C16 C15 119.6(7)
C16 C17 C18 121.5(7)
C17 C18 C7 119.7(6)
C20 C19 C8 121.0(6)
C21 C20 C19 120.1(7)
C22 C21 C20 120.1(7)
C21 C22 C23 119.5(7)
C8 C23 C22 121.1(6)
N3 C24 N2 102.1(4)
N3 C24 Ni1 132.3(4)
N2 C24 Ni1 125.6(3)
C26 C25 N2 107.6(4)
C25 C26 N3 106.2(5)
C35 C27 C28 123.4(5)
C35 C27 N2 119.6(4)
C28 C27 N2 116.8(4)
C32 C28 C27 116.0(5)
C32 C28 C29 120.6(5)
C27 C28 C29 123.3(5)
C31 C29 C28 113.7(5)
C31 C29 C30 110.9(5)
C28 C29 C30 109.9(4)
C33 C32 C28 122.0(5)
C34 C33 C32 119.8(5)
C33 C34 C35 121.3(5)
C34 C35 C27 117.4(5)
C34 C35 C36 120.2(5)
C27 C35 C36 122.3(5)
C35 C36 C38 110.2(5)
C35 C36 C37 112.3(5)
C38 C36 C37 110.0(5)
C47 C39 C40 124.0(5)
C47 C39 N3 119.0(5)
C40 C39 N3 116.9(5)
C44 C40 C39 116.1(6)
C44 C40 C41 120.1(6)
C39 C40 C41 123.7(5)
C40 C41 C43 111.8(5)
C40 C41 C42 113.7(5)
C43 C41 C42 110.1(5)
C45 C44 C40 121.6(6)
C44 C45 C46 120.8(6)
C45 C46 C47 120.7(6)
C39 C47 C46 116.6(5)
C39 C47 C48 122.8(5)
C46 C47 C48 120.5(6)
C47 C48 C50 112.2(5)
C47 C48 C49 109.9(5)
C50 C48 C49 109.8(5)

loop_
_geom_bond_atom_site_label_1
_geom_bond_atom_site_label_2
_geom_bond_distance
Ni1 C24 1.867(5)
Ni1 N1 1.881(4)
Ni1 C2 1.901(6)
Ni1 C1 1.990(5)
Ni1 C3 2.015(6)
N1 C5 1.367(6)
N2 C24 1.377(5)
N2 C25 1.380(5)
N2 C27 1.427(6)
N3 C24 1.351(5)
N3 C26 1.382(6)
N3 C39 1.449(6)
C1 C2 1.412(7)
C2 C3 1.318(8)
C2 C6 1.548(8)
C3 C4 1.504(7)
C3 C7 1.553(8)
C4 C5 1.335(7)
C5 C8 1.479(6)
C6 C9 1.356(8)
C6 C13 1.363(7)
C7 C18 1.361(8)
C7 C14 1.364(7)
C8 C23 1.368(7)
C8 C19 1.375(7)
C9 C10 1.374(8)
C10 C11 1.342(9)
C11 C12 1.335(9)
C12 C13 1.358(8)
C14 C15 1.376(8)
C15 C16 1.370(9)
C16 C17 1.355(9)
C17 C18 1.358(8)
C19 C20 1.369(7)
C20 C21 1.362(9)
C21 C22 1.357(9)
C22 C23 1.385(7)
C25 C26 1.318(6)
C27 C35 1.382(6)
C27 C28 1.392(6)
C28 C32 1.374(7)
C28 C29 1.501(7)
C29 C31 1.499(7)
C29 C30 1.503(7)
C32 C33 1.372(7)
C33 C34 1.363(7)
C34 C35 1.367(7)
C35 C36 1.505(7)
C36 C38 1.515(7)
C36 C37 1.521(7)
C39 C47 1.361(7)
C39 C40 1.389(7)
C40 C44 1.378(7)
C40 C41 1.494(8)
C41 C43 1.516(8)
C41 C42 1.531(7)
C44 C45 1.344(8)
C45 C46 1.360(8)
C46 C47 1.391(7)
C47 C48 1.512(7)
C48 C50 1.517(8)
C48 C49 1.525(7)
